data_1547860
loop_
_publ_author_name
'Chaudhari, Prakash D.'
'Hong, Bor-Cherng'
'Lee, Gene-Hsiang'

_publ_section_title
;
 Organocatalytic Enantioselective Michael-Michael-Michael-Aldol
 Condensation Reactions: Control of Six Stereocenters in a
 Quadruple-Cascade Asymmetric Synthesis of Polysubstituted Spirocyclic
 Oxindoles.
;
_journal_issue 22
_journal_name_full 'Organic letters'
_journal_page_first 6112
_journal_page_last 6115
_journal_paper_doi 10.1021/acs.orglett.7b02962
_journal_volume 19
_journal_year 2017
_chemical_absolute_configuration ad
_chemical_formula_sum 'C30.16 H25.33 Cl0.33 N O2'
_chemical_formula_weight 891.33
_space_group_crystal_system hexagonal
_space_group_IT_number 170
_space_group_name_Hall 'P 65'
_space_group_name_H-M_alt 'P 65'
_symmetry_space_group_name_Hall 'P 65'
_symmetry_space_group_name_H-M 'P 65'
_atom_sites_solution_hydrogens geom
_audit_creation_method SHELXL-2014/7
_cell_angle_alpha 90
_cell_angle_beta 90
_cell_angle_gamma 120
_cell_formula_units_Z 12
_cell_length_a 26.4511(4)
_cell_length_b 26.4511(4)
_cell_length_c 11.7055(2)
_cell_measurement_reflns_used 9657
_cell_measurement_temperature 200(2)
_cell_measurement_theta_max 70.20
_cell_measurement_theta_min 3.86
_cell_volume 7092.64(19)
_computing_cell_refinement 'Bruker SAINT'
_computing_data_collection 'Bruker APEX3'
_computing_data_reduction 'Bruker SAINT'
_computing_molecular_graphics 'Bruker SHELXTL'
_computing_publication_material 'Bruker SHELXTL'
_computing_structure_refinement 'SHELXL-2014/7 (Sheldrick, 2014)'
_computing_structure_solution 'SHELXS-97 (Sheldrick 2008)'
_diffrn_ambient_temperature 200(2)
_diffrn_measured_fraction_theta_full 1.000
_diffrn_measured_fraction_theta_max 1.000
_diffrn_measurement_device_type 'Bruker D8 VENTURE'
_diffrn_measurement_method '\f and \w scans'
_diffrn_radiation_type CuK\a
_diffrn_radiation_wavelength 1.54178
_diffrn_reflns_av_R_equivalents 0.0236
_diffrn_reflns_av_unetI/netI 0.0163
_diffrn_reflns_Laue_measured_fraction_full 1.000
_diffrn_reflns_Laue_measured_fraction_max 1.000
_diffrn_reflns_limit_h_max 32
_diffrn_reflns_limit_h_min -32
_diffrn_reflns_limit_k_max 32
_diffrn_reflns_limit_k_min -31
_diffrn_reflns_limit_l_max 14
_diffrn_reflns_limit_l_min -14
_diffrn_reflns_number 41560
_diffrn_reflns_point_group_measured_fraction_full 1.000
_diffrn_reflns_point_group_measured_fraction_max 1.000
_diffrn_reflns_theta_full 67.679
_diffrn_reflns_theta_max 69.994
_diffrn_reflns_theta_min 3.342
_exptl_absorpt_coefficient_mu 0.946
_exptl_absorpt_correction_T_max 0.7533
_exptl_absorpt_correction_T_min 0.6661
_exptl_absorpt_correction_type multi-scan
_exptl_absorpt_process_details 'SADABS (Bruker, 2016)'
_exptl_crystal_colour colourless
_exptl_crystal_density_diffrn 1.252
_exptl_crystal_description needle
_exptl_crystal_F_000 2820
_exptl_crystal_size_max 0.256
_exptl_crystal_size_mid 0.142
_exptl_crystal_size_min 0.114
_refine_diff_density_max 0.168
_refine_diff_density_min -0.168
_refine_diff_density_rms 0.033
_refine_ls_abs_structure_details
; 
 Flack x determined using 3998 quotients [(I+)-(I-)]/[(I+)+(I-)] 
 (Parsons, Flack and Wagner, Acta Cryst. B69 (2013) 249-259). 
;
_refine_ls_abs_structure_Flack 0.05(4)
_refine_ls_extinction_method none
_refine_ls_goodness_of_fit_ref 0.971
_refine_ls_hydrogen_treatment constr
_refine_ls_matrix_type full
_refine_ls_number_parameters 610
_refine_ls_number_reflns 8975
_refine_ls_number_restraints 4
_refine_ls_restrained_S_all 0.971
_refine_ls_R_factor_all 0.0329
_refine_ls_R_factor_gt 0.0315
_refine_ls_shift/su_max 0.001
_refine_ls_shift/su_mean 0.000
_refine_ls_structure_factor_coef Fsqd
_refine_ls_weighting_details 'w=1/[\s^2^(Fo^2^)+(0.0757P)^2^+0.4331P] where P=(Fo^2^+2Fc^2^)/3'
_refine_ls_weighting_scheme calc
_refine_ls_wR_factor_gt 0.0897
_refine_ls_wR_factor_ref 0.0915
_reflns_Friedel_coverage 0.900
_reflns_Friedel_fraction_full 1.000
_reflns_Friedel_fraction_max 1.000
_reflns_number_gt 8679
_reflns_number_total 8975
_reflns_threshold_expression 'I > 2\s(I)'
_cod_data_source_file ol7b02962_si_002.cif
_cod_data_source_block ic17986
_cod_depositor_comments
;
Adding full bibliography for 1547860--1547863.cif.

2019-08-19
Z value and formula fixed to values more according to usual
chemical conventions.                 miguel
;
_cod_original_formula_sum 'C60.33 H50.67 Cl0.67 N2 O4'
_cod_original_formula_weight 891.33
_cod_original_formula_units_Z 6
_cod_original_cell_volume 7092.6(2)
_cod_database_code 1547860
_shelx_shelxl_version_number 2014/7
_shelx_space_group_comment
; 
The symmetry employed for this shelxl refinement is uniquely defined 
by the following loop, which should always be used as a source of 
symmetry information in preference to the above space-group names. 
They are only intended as comments. 
;
_shelx_estimated_absorpt_t_min 0.794
_shelx_estimated_absorpt_t_max 0.900

loop_
_space_group_symop_operation_xyz
'x, y, z'
'-y, x-y, z+2/3'
'-x+y, -x, z+1/3'
'-x, -y, z+1/2'
'y, -x+y, z+1/6'
'x-y, x, z+5/6'

loop_
_atom_site_label
_atom_site_type_symbol
_atom_site_fract_x
_atom_site_fract_y
_atom_site_fract_z
_atom_site_U_iso_or_equiv
_atom_site_adp_type
_atom_site_occupancy
_atom_site_site_symmetry_order
_atom_site_calc_flag
_atom_site_refinement_flags_posn
_atom_site_refinement_flags_adp
_atom_site_refinement_flags_occupancy
_atom_site_disorder_assembly
_atom_site_disorder_group
O1 O 0.85774(7) 0.33833(6) -0.01100(12) 0.0374(3) Uani 1 1 d . . . . .
O2 O 0.60307(5) -0.00213(6) 0.07323(12) 0.0306(3) Uani 1 1 d . . . . .
H2 H 0.6010 0.0088 0.0068 0.046 Uiso 1 1 calc R U . . .
N1 N 0.86595(6) 0.35403(6) 0.18196(14) 0.0259(3) Uani 1 1 d . . . . .
C1 C 0.85155(8) 0.32037(7) 0.08715(16) 0.0263(3) Uani 1 1 d . . . . .
C2 C 0.82533(8) 0.25643(7) 0.12420(15) 0.0255(4) Uani 1 1 d . . . . .
C3 C 0.83039(7) 0.26185(8) 0.25270(16) 0.0255(3) Uani 1 1 d . . . . .
C4 C 0.85564(7) 0.32073(8) 0.28130(16) 0.0260(4) Uani 1 1 d . . . . .
C5 C 0.86959(9) 0.34020(9) 0.39274(17) 0.0338(4) Uani 1 1 d . . . . .
H5 H 0.8872 0.3805 0.4109 0.041 Uiso 1 1 calc R U . . .
C6 C 0.85683(10) 0.29860(11) 0.47717(18) 0.0399(5) Uani 1 1 d . . . . .
H6 H 0.8649 0.3106 0.5547 0.048 Uiso 1 1 calc R U . . .
C7 C 0.83260(9) 0.23997(10) 0.45048(17) 0.0389(5) Uani 1 1 d . . . . .
H7 H 0.8249 0.2124 0.5096 0.047 Uiso 1 1 calc R U . . .
C8 C 0.81943(8) 0.22104(9) 0.33745(18) 0.0335(4) Uani 1 1 d . . . . .
H8 H 0.8032 0.1809 0.3190 0.040 Uiso 1 1 calc R U . . .
C9 C 0.85810(8) 0.22615(7) 0.07556(17) 0.0285(4) Uani 1 1 d . . . . .
H9A H 0.8730 0.2402 -0.0024 0.034 Uiso 1 1 calc R U . . .
H9B H 0.8910 0.2326 0.1255 0.034 Uiso 1 1 calc R U . . .
C10 C 0.81093(8) 0.16296(8) 0.07482(15) 0.0259(4) Uani 1 1 d . . . . .
C11 C 0.81565(8) 0.11321(8) 0.07641(16) 0.0276(4) Uani 1 1 d . . . . .
H11 H 0.8531 0.1166 0.0742 0.033 Uiso 1 1 calc R U . . .
C12 C 0.76537(8) 0.05775(8) 0.08128(16) 0.0266(3) Uani 1 1 d . . . . .
C13 C 0.71012(7) 0.05330(7) 0.08252(15) 0.0247(3) Uani 1 1 d . . . . .
C14 C 0.70599(7) 0.10388(7) 0.07905(15) 0.0244(3) Uani 1 1 d . . . . .
H14 H 0.6688 0.1011 0.0787 0.029 Uiso 1 1 calc R U . . .
C15 C 0.75624(8) 0.15814(7) 0.07615(15) 0.0240(3) Uani 1 1 d . . . . .
C16 C 0.76260(7) 0.21830(7) 0.07199(15) 0.0244(3) Uani 1 1 d . . . . .
H16 H 0.7658 0.2291 -0.0106 0.029 Uiso 1 1 calc R U . . .
C17 C 0.71218(8) 0.22339(7) 0.11898(17) 0.0269(4) Uani 1 1 d . . . . .
C18 C 0.68802(10) 0.24930(10) 0.0519(2) 0.0422(5) Uani 1 1 d . . . . .
H18 H 0.7062 0.2674 -0.0181 0.051 Uiso 1 1 calc R U . . .
C19 C 0.63755(13) 0.24910(13) 0.0860(3) 0.0621(7) Uani 1 1 d . . . . .
H19 H 0.6216 0.2670 0.0391 0.074 Uiso 1 1 calc R U . . .
C20 C 0.61081(11) 0.22337(12) 0.1865(3) 0.0573(7) Uani 1 1 d . . . . .
H20 H 0.5760 0.2228 0.2092 0.069 Uiso 1 1 calc R U . . .
C21 C 0.63467(11) 0.19827(12) 0.2547(2) 0.0540(6) Uani 1 1 d . . . . .
H21 H 0.6164 0.1807 0.3250 0.065 Uiso 1 1 calc R U . . .
C22 C 0.68524(10) 0.19845(10) 0.22151(19) 0.0402(5) Uani 1 1 d . . . . .
H22 H 0.7014 0.1813 0.2697 0.048 Uiso 1 1 calc R U . . .
C23 C 0.77453(8) 0.00649(8) 0.08748(18) 0.0308(4) Uani 1 1 d . . . . .
C24 C 0.75069(10) -0.03448(10) 0.1750(2) 0.0423(5) Uani 1 1 d . . . . .
H24 H 0.7248 -0.0323 0.2284 0.051 Uiso 1 1 calc R U . . .
C25 C 0.76455(12) -0.07855(11) 0.1847(3) 0.0549(6) Uani 1 1 d . . . . .
H25 H 0.7482 -0.1061 0.2450 0.066 Uiso 1 1 calc R U . . .
C26 C 0.80176(12) -0.08260(11) 0.1074(3) 0.0546(7) Uani 1 1 d . . . . .
H26 H 0.8113 -0.1126 0.1149 0.066 Uiso 1 1 calc R U . . .
C27 C 0.82484(12) -0.04300(11) 0.0197(3) 0.0520(6) Uani 1 1 d . . . . .
H27 H 0.8503 -0.0458 -0.0340 0.062 Uiso 1 1 calc R U . . .
C28 C 0.81121(10) 0.00133(10) 0.0090(2) 0.0409(5) Uani 1 1 d . . . . .
H28 H 0.8271 0.0283 -0.0524 0.049 Uiso 1 1 calc R U . . .
C29 C 0.65404(8) -0.00575(8) 0.08361(19) 0.0313(4) Uani 1 1 d . . . . .
H29A H 0.6554 -0.0297 0.0200 0.038 Uiso 1 1 calc R U . . .
H29B H 0.6522 -0.0260 0.1559 0.038 Uiso 1 1 calc R U . . .
C30 C 0.89317(8) 0.41732(7) 0.17895(19) 0.0305(4) Uani 1 1 d . . . . .
H30A H 0.9016 0.4308 0.0996 0.046 Uiso 1 1 calc R U . . .
H30B H 0.9296 0.4348 0.2228 0.046 Uiso 1 1 calc R U . . .
H30C H 0.8666 0.4290 0.2124 0.046 Uiso 1 1 calc R U . . .
O3 O 0.58075(6) 0.02651(7) 0.85931(13) 0.0393(3) Uani 1 1 d . . . . .
O4 O 0.88748(6) 0.33058(6) 0.76680(12) 0.0356(3) Uani 1 1 d . . . . .
H4 H 0.8764 0.3312 0.8338 0.053 Uiso 1 1 calc R U . . .
N2 N 0.56227(6) 0.01019(6) 0.66780(14) 0.0263(3) Uani 1 1 d . . . . .
C31 C 0.59710(8) 0.03402(8) 0.75958(17) 0.0277(4) Uani 1 1 d . . . . .
C32 C 0.66021(8) 0.07273(8) 0.71779(15) 0.0266(4) Uani 1 1 d . . . . .
C33 C 0.65344(8) 0.06407(7) 0.59002(16) 0.0253(3) Uani 1 1 d . . . . .
C34 C 0.59470(8) 0.02644(7) 0.56565(16) 0.0245(3) Uani 1 1 d . . . . .
C35 C 0.57464(9) 0.00830(9) 0.45588(17) 0.0320(4) Uani 1 1 d . . . . .
H35 H 0.5343 -0.0168 0.4405 0.038 Uiso 1 1 calc R U . . .
C36 C 0.61606(10) 0.02835(10) 0.36860(17) 0.0373(4) Uani 1 1 d . . . . .
H36 H 0.6037 0.0171 0.2920 0.045 Uiso 1 1 calc R U . . .
C37 C 0.67488(10) 0.06441(9) 0.39150(17) 0.0377(4) Uani 1 1 d . . . . .
H37 H 0.7023 0.0770 0.3307 0.045 Uiso 1 1 calc R U . . .
C38 C 0.69432(9) 0.08251(9) 0.50299(18) 0.0332(4) Uani 1 1 d . . . . .
H38 H 0.7347 0.1069 0.5188 0.040 Uiso 1 1 calc R U . . .
C39 C 0.70360(8) 0.05494(8) 0.76741(17) 0.0294(4) Uani 1 1 d . . . . .
H39A H 0.6928 0.0398 0.8463 0.035 Uiso 1 1 calc R U . . .
H39B H 0.7052 0.0250 0.7192 0.035 Uiso 1 1 calc R U . . .
C40 C 0.76087(8) 0.11182(8) 0.76501(16) 0.0272(4) Uani 1 1 d . . . . .
C41 C 0.81718(8) 0.12138(8) 0.76576(16) 0.0303(4) Uani 1 1 d . . . . .
H41 H 0.8237 0.0892 0.7696 0.036 Uiso 1 1 calc R U . . .
C42 C 0.86480(8) 0.17828(9) 0.76092(16) 0.0293(4) Uani 1 1 d . . . . .
C43 C 0.85486(8) 0.22583(8) 0.75777(15) 0.0272(4) Uani 1 1 d . . . . .
C44 C 0.79753(8) 0.21541(8) 0.75806(15) 0.0258(3) Uani 1 1 d . . . . .
H44 H 0.7904 0.2472 0.7568 0.031 Uiso 1 1 calc R U . . .
C45 C 0.75129(8) 0.15874(8) 0.76024(15) 0.0259(3) Uani 1 1 d . . . . .
C46 C 0.68610(7) 0.13711(8) 0.76359(15) 0.0263(3) Uani 1 1 d . . . . .
H46 H 0.6751 0.1338 0.8461 0.032 Uiso 1 1 calc R U . . .
C47 C 0.66619(8) 0.17584(8) 0.70878(18) 0.0301(4) Uani 1 1 d . . . . .
C48 C 0.68649(9) 0.20208(9) 0.6026(2) 0.0392(5) Uani 1 1 d . . . . .
H48 H 0.7127 0.1945 0.5607 0.047 Uiso 1 1 calc R U . . .
C49 C 0.66863(12) 0.23926(10) 0.5577(3) 0.0577(7) Uani 1 1 d . . . . .
H49 H 0.6823 0.2565 0.4847 0.069 Uiso 1 1 calc R U . . .
C50 C 0.63093(13) 0.25127(11) 0.6187(4) 0.0681(10) Uani 1 1 d . . . . .
H50 H 0.6189 0.2768 0.5880 0.082 Uiso 1 1 calc R U . . .
C51 C 0.61118(12) 0.22601(12) 0.7234(4) 0.0643(9) Uani 1 1 d . . . . .
H51 H 0.5854 0.2342 0.7654 0.077 Uiso 1 1 calc R U . . .
C52 C 0.62847(9) 0.18857(10) 0.7689(2) 0.0442(5) Uani 1 1 d . . . . .
H52 H 0.6144 0.1715 0.8417 0.053 Uiso 1 1 calc R U . . .
C53 C 0.92452(8) 0.18538(9) 0.75685(18) 0.0341(4) Uani 1 1 d . . . . .
C54 C 0.96335(10) 0.21581(11) 0.6688(2) 0.0457(5) Uani 1 1 d . . . . .
H54 H 0.9531 0.2352 0.6129 0.055 Uiso 1 1 calc R U . . .
C55 C 1.01678(12) 0.21808(14) 0.6621(3) 0.0584(7) Uani 1 1 d . . . . .
H55 H 1.0430 0.2391 0.6018 0.070 Uiso 1 1 calc R U . . .
C56 C 1.03217(11) 0.19004(13) 0.7421(3) 0.0578(7) Uani 1 1 d . . . . .
H56 H 1.0686 0.1912 0.7365 0.069 Uiso 1 1 calc R U . . .
C57 C 0.99441(11) 0.16019(13) 0.8305(3) 0.0551(6) Uani 1 1 d . . . . .
H57 H 1.0050 0.1411 0.8863 0.066 Uiso 1 1 calc R U . . .
C58 C 0.94097(10) 0.15801(11) 0.8380(2) 0.0442(5) Uani 1 1 d . . . . .
H58 H 0.9153 0.1376 0.8995 0.053 Uiso 1 1 calc R U . . .
C59 C 0.90534(8) 0.28873(9) 0.75895(18) 0.0339(4) Uani 1 1 d . . . . .
H59A H 0.9311 0.2938 0.8245 0.041 Uiso 1 1 calc R U . . .
H59B H 0.9285 0.2959 0.6883 0.041 Uiso 1 1 calc R U . . .
C60 C 0.50002(8) -0.03203(8) 0.67560(19) 0.0326(4) Uani 1 1 d . . . . .
H60A H 0.4885 -0.0396 0.7561 0.049 Uiso 1 1 calc R U . . .
H60B H 0.4919 -0.0685 0.6384 0.049 Uiso 1 1 calc R U . . .
H60C H 0.4778 -0.0163 0.6375 0.049 Uiso 1 1 calc R U . . .
C61 C 1.031(5) 0.036(2) -0.262(9) 0.513(15) Uiso 0.334(5) 1 d D . P A -1
H61A H 1.0669 0.0665 -0.3004 0.616 Uiso 0.334(5) 1 calc R U P A -1
H61B H 1.0103 0.0551 -0.2302 0.616 Uiso 0.334(5) 1 calc R U P A -1
Cl1 Cl 1.0506(17) 0.0067(18) -0.154(4) 0.513(15) Uiso 0.334(5) 1 d D . P A -1
Cl2 Cl 0.988(2) -0.0150(17) -0.359(4) 0.513(15) Uiso 0.334(5) 1 d D . P A -1

loop_
_atom_site_aniso_label
_atom_site_aniso_U_11
_atom_site_aniso_U_22
_atom_site_aniso_U_33
_atom_site_aniso_U_23
_atom_site_aniso_U_13
_atom_site_aniso_U_12
O1 0.0514(8) 0.0301(7) 0.0258(7) 0.0051(5) 0.0075(6) 0.0168(6)
O2 0.0255(6) 0.0302(6) 0.0298(7) 0.0028(5) 0.0002(5) 0.0092(5)
N1 0.0241(7) 0.0232(7) 0.0278(7) -0.0028(6) -0.0006(6) 0.0099(6)
C1 0.0257(8) 0.0215(8) 0.0266(9) 0.0000(7) 0.0031(7) 0.0080(6)
C2 0.0281(8) 0.0218(8) 0.0210(8) -0.0004(6) 0.0011(6) 0.0082(7)
C3 0.0218(7) 0.0259(8) 0.0232(8) -0.0015(7) -0.0012(7) 0.0078(6)
C4 0.0216(8) 0.0292(9) 0.0266(9) -0.0030(7) 0.0003(7) 0.0121(7)
C5 0.0342(9) 0.0385(10) 0.0296(10) -0.0112(8) -0.0070(8) 0.0189(8)
C6 0.0433(11) 0.0574(13) 0.0215(9) -0.0062(9) -0.0058(8) 0.0271(10)
C7 0.0383(10) 0.0453(11) 0.0266(10) 0.0077(8) -0.0008(8) 0.0160(9)
C8 0.0320(9) 0.0301(9) 0.0289(9) 0.0043(8) -0.0002(8) 0.0085(7)
C9 0.0248(8) 0.0244(8) 0.0301(9) -0.0030(7) 0.0011(7) 0.0075(7)
C10 0.0251(8) 0.0245(8) 0.0231(8) -0.0035(7) -0.0015(7) 0.0088(7)
C11 0.0246(8) 0.0274(8) 0.0301(9) -0.0029(7) -0.0016(7) 0.0125(7)
C12 0.0302(9) 0.0254(8) 0.0234(8) -0.0015(7) -0.0015(7) 0.0133(7)
C13 0.0260(8) 0.0226(8) 0.0217(8) -0.0020(6) -0.0006(6) 0.0093(7)
C14 0.0240(8) 0.0240(8) 0.0226(8) -0.0013(7) -0.0014(6) 0.0102(7)
C15 0.0269(8) 0.0241(8) 0.0197(7) -0.0021(6) -0.0010(6) 0.0118(7)
C16 0.0263(8) 0.0216(8) 0.0205(8) -0.0017(6) -0.0019(6) 0.0085(6)
C17 0.0268(8) 0.0192(7) 0.0305(9) -0.0042(7) -0.0022(7) 0.0084(6)
C18 0.0418(11) 0.0365(10) 0.0518(13) 0.0076(9) 0.0011(9) 0.0222(9)
C19 0.0515(14) 0.0552(14) 0.094(2) 0.0041(15) -0.0049(15) 0.0379(12)
C20 0.0394(12) 0.0535(14) 0.083(2) -0.0152(14) 0.0073(13) 0.0259(11)
C21 0.0452(12) 0.0589(14) 0.0499(14) -0.0069(12) 0.0156(11) 0.0200(11)
C22 0.0410(11) 0.0448(11) 0.0343(11) 0.0000(9) 0.0057(9) 0.0210(9)
C23 0.0295(9) 0.0262(8) 0.0352(10) -0.0026(7) -0.0072(8) 0.0127(7)
C24 0.0464(12) 0.0440(11) 0.0424(12) 0.0076(10) -0.0016(10) 0.0269(10)
C25 0.0611(15) 0.0437(12) 0.0653(16) 0.0149(12) -0.0085(13) 0.0303(11)
C26 0.0589(14) 0.0394(11) 0.0790(19) -0.0039(12) -0.0166(13) 0.0347(11)
C27 0.0523(13) 0.0440(12) 0.0701(16) -0.0087(12) -0.0018(12) 0.0319(11)
C28 0.0426(11) 0.0333(10) 0.0497(12) 0.0000(9) 0.0019(10) 0.0210(9)
C29 0.0284(9) 0.0213(8) 0.0398(10) -0.0006(7) 0.0014(8) 0.0092(7)
C30 0.0275(8) 0.0211(8) 0.0416(10) -0.0044(7) -0.0016(8) 0.0110(7)
O3 0.0328(7) 0.0499(8) 0.0254(7) 0.0059(6) 0.0036(6) 0.0133(6)
O4 0.0361(7) 0.0293(6) 0.0308(7) -0.0024(6) 0.0042(6) 0.0084(6)
N2 0.0221(7) 0.0241(7) 0.0301(8) 0.0016(6) -0.0004(6) 0.0097(6)
C31 0.0248(8) 0.0269(8) 0.0279(9) 0.0035(7) -0.0001(7) 0.0103(7)
C32 0.0254(8) 0.0249(8) 0.0232(8) -0.0003(6) -0.0004(7) 0.0079(7)
C33 0.0264(8) 0.0233(7) 0.0236(8) -0.0005(7) -0.0023(7) 0.0104(6)
C34 0.0265(8) 0.0223(7) 0.0270(9) 0.0004(7) -0.0026(7) 0.0139(6)
C35 0.0328(9) 0.0340(9) 0.0313(10) -0.0064(8) -0.0105(8) 0.0181(8)
C36 0.0482(11) 0.0448(11) 0.0238(9) -0.0049(8) -0.0074(8) 0.0270(10)
C37 0.0448(11) 0.0412(10) 0.0250(9) 0.0032(8) 0.0060(8) 0.0201(9)
C38 0.0309(9) 0.0315(9) 0.0283(9) 0.0014(7) 0.0033(8) 0.0090(7)
C39 0.0280(9) 0.0277(9) 0.0276(9) 0.0008(7) -0.0040(7) 0.0101(7)
C40 0.0267(8) 0.0268(8) 0.0229(8) -0.0020(7) -0.0026(7) 0.0094(7)
C41 0.0310(9) 0.0332(9) 0.0278(9) -0.0030(8) -0.0042(7) 0.0169(8)
C42 0.0265(8) 0.0366(9) 0.0225(8) -0.0018(7) -0.0012(7) 0.0140(7)
C43 0.0255(8) 0.0316(9) 0.0179(8) -0.0015(7) -0.0021(6) 0.0093(7)
C44 0.0258(8) 0.0274(8) 0.0205(8) -0.0033(7) -0.0037(7) 0.0105(7)
C45 0.0240(8) 0.0314(9) 0.0189(8) -0.0038(7) -0.0024(6) 0.0114(7)
C46 0.0232(8) 0.0284(8) 0.0221(8) -0.0037(7) -0.0014(6) 0.0090(7)
C47 0.0215(8) 0.0247(8) 0.0380(10) -0.0079(7) -0.0070(7) 0.0071(7)
C48 0.0322(9) 0.0321(9) 0.0451(12) 0.0016(9) -0.0083(9) 0.0099(8)
C49 0.0524(14) 0.0290(10) 0.0730(18) 0.0065(11) -0.0271(13) 0.0063(10)
C50 0.0528(14) 0.0283(11) 0.124(3) -0.0088(14) -0.0354(17) 0.0208(11)
C51 0.0439(13) 0.0387(12) 0.116(3) -0.0245(16) -0.0149(15) 0.0251(11)
C52 0.0325(10) 0.0349(10) 0.0624(15) -0.0157(10) -0.0036(10) 0.0148(8)
C53 0.0277(9) 0.0378(10) 0.0339(10) -0.0074(8) -0.0024(8) 0.0142(8)
C54 0.0407(11) 0.0566(13) 0.0419(12) 0.0013(10) 0.0093(9) 0.0260(10)
C55 0.0440(13) 0.0709(17) 0.0624(16) 0.0004(14) 0.0199(12) 0.0302(12)
C56 0.0348(11) 0.0692(16) 0.0756(18) -0.0107(14) 0.0016(12) 0.0306(11)
C57 0.0427(12) 0.0656(16) 0.0648(17) -0.0033(13) -0.0089(12) 0.0329(12)
C58 0.0320(10) 0.0535(13) 0.0457(12) 0.0028(10) -0.0005(9) 0.0204(9)
C59 0.0256(8) 0.0330(9) 0.0327(10) 0.0010(8) 0.0000(7) 0.0068(7)
C60 0.0209(8) 0.0305(9) 0.0423(11) 0.0032(8) -0.0019(7) 0.0097(7)

loop_
_atom_type_symbol
_atom_type_description
_atom_type_scat_dispersion_real
_atom_type_scat_dispersion_imag
_atom_type_scat_source
C C 0.0181 0.0091 'International Tables Vol C Tables 4.2.6.8 and 6.1.1.4'
H H 0.0000 0.0000 'International Tables Vol C Tables 4.2.6.8 and 6.1.1.4'
N N 0.0311 0.0180 'International Tables Vol C Tables 4.2.6.8 and 6.1.1.4'
O O 0.0492 0.0322 'International Tables Vol C Tables 4.2.6.8 and 6.1.1.4'
Cl Cl 0.3639 0.7018 'International Tables Vol C Tables 4.2.6.8 and 6.1.1.4'

loop_
_geom_angle_atom_site_label_1
_geom_angle_atom_site_label_2
_geom_angle_atom_site_label_3
_geom_angle
C1 N1 C4 111.40(14)
C1 N1 C30 123.49(16)
C4 N1 C30 124.92(16)
O1 C1 N1 125.18(16)
O1 C1 C2 126.34(16)
N1 C1 C2 108.47(15)
C3 C2 C1 101.94(14)
C3 C2 C9 111.60(16)
C1 C2 C9 113.79(14)
C3 C2 C16 117.59(14)
C1 C2 C16 110.34(15)
C9 C2 C16 102.07(13)
C8 C3 C4 119.67(17)
C8 C3 C2 131.67(17)
C4 C3 C2 108.38(15)
C5 C4 C3 122.15(18)
C5 C4 N1 128.09(17)
C3 C4 N1 109.70(15)
C4 C5 C6 117.52(19)
C7 C6 C5 121.29(19)
C6 C7 C8 120.54(19)
C3 C8 C7 118.79(19)
C10 C9 C2 102.03(14)
C11 C10 C15 119.91(15)
C11 C10 C9 129.63(16)
C15 C10 C9 110.44(16)
C10 C11 C12 120.37(16)
C11 C12 C13 119.30(16)
C11 C12 C23 116.84(16)
C13 C12 C23 123.85(16)
C14 C13 C12 119.70(15)
C14 C13 C29 118.68(16)
C12 C13 C29 121.59(16)
C15 C14 C13 119.93(16)
C14 C15 C10 120.77(16)
C14 C15 C16 129.34(16)
C10 C15 C16 109.88(15)
C17 C16 C15 116.29(14)
C17 C16 C2 119.83(14)
C15 C16 C2 100.87(13)
C22 C17 C18 118.1(2)
C22 C17 C16 122.76(18)
C18 C17 C16 118.85(18)
C17 C18 C19 120.9(2)
C20 C19 C18 120.4(3)
C19 C20 C21 119.4(2)
C20 C21 C22 120.6(2)
C17 C22 C21 120.6(2)
C28 C23 C24 118.41(19)
C28 C23 C12 119.64(18)
C24 C23 C12 121.78(19)
C25 C24 C23 120.4(2)
C26 C25 C24 120.6(2)
C27 C26 C25 119.6(2)
C26 C27 C28 120.4(2)
C23 C28 C27 120.6(2)
O2 C29 C13 113.90(15)
C31 N2 C34 111.36(14)
C31 N2 C60 123.62(16)
C34 N2 C60 124.69(16)
O3 C31 N2 125.41(17)
O3 C31 C32 126.03(17)
N2 C31 C32 108.55(15)
C33 C32 C31 101.95(14)
C33 C32 C39 111.94(15)
C31 C32 C39 113.55(15)
C33 C32 C46 117.05(15)
C31 C32 C46 110.57(15)
C39 C32 C46 102.23(14)
C38 C33 C34 119.78(17)
C38 C33 C32 131.50(17)
C34 C33 C32 108.46(16)
C35 C34 C33 122.44(17)
C35 C34 N2 127.91(16)
C33 C34 N2 109.63(15)
C34 C35 C36 117.20(18)
C37 C36 C35 121.24(19)
C36 C37 C38 120.74(19)
C33 C38 C37 118.55(18)
C40 C39 C32 102.50(14)
C41 C40 C45 119.97(16)
C41 C40 C39 129.47(17)
C45 C40 C39 110.56(16)
C40 C41 C42 120.34(17)
C41 C42 C43 119.47(17)
C41 C42 C53 117.54(18)
C43 C42 C53 122.98(17)
C44 C43 C42 119.47(16)
C44 C43 C59 119.08(17)
C42 C43 C59 121.40(16)
C45 C44 C43 119.88(17)
C44 C45 C40 120.85(16)
C44 C45 C46 129.08(16)
C40 C45 C46 110.01(15)
C47 C46 C45 116.62(15)
C47 C46 C32 118.53(15)
C45 C46 C32 101.30(14)
C52 C47 C48 118.3(2)
C52 C47 C46 119.0(2)
C48 C47 C46 122.60(18)
C49 C48 C47 120.5(3)
C50 C49 C48 120.3(3)
C51 C50 C49 119.5(2)
C50 C51 C52 120.7(3)
C51 C52 C47 120.7(3)
C58 C53 C54 118.3(2)
C58 C53 C42 119.93(19)
C54 C53 C42 121.6(2)
C55 C54 C53 120.6(2)
C56 C55 C54 120.5(3)
C55 C56 C57 119.6(2)
C56 C57 C58 120.2(3)
C57 C58 C53 120.8(2)
O4 C59 C43 113.78(16)
Cl1 C61 Cl2 111.8(14)

loop_
_geom_bond_atom_site_label_1
_geom_bond_atom_site_label_2
_geom_bond_distance
O1 C1 1.223(2)
O2 C29 1.404(2)
N1 C1 1.353(2)
N1 C4 1.401(2)
N1 C30 1.455(2)
C1 C2 1.535(2)
C2 C3 1.511(2)
C2 C9 1.553(3)
C2 C16 1.572(2)
C3 C8 1.386(3)
C3 C4 1.394(3)
C4 C5 1.383(3)
C5 C6 1.389(3)
C6 C7 1.385(3)
C7 C8 1.396(3)
C9 C10 1.505(2)
C10 C11 1.383(3)
C10 C15 1.387(2)
C11 C12 1.405(2)
C12 C13 1.406(3)
C12 C23 1.493(2)
C13 C14 1.396(2)
C13 C29 1.524(2)
C14 C15 1.386(2)
C15 C16 1.515(2)
C16 C17 1.510(2)
C17 C22 1.383(3)
C17 C18 1.390(3)
C18 C19 1.391(4)
C19 C20 1.366(5)
C20 C21 1.377(4)
C21 C22 1.391(3)
C23 C28 1.392(3)
C23 C24 1.392(3)
C24 C25 1.390(3)
C25 C26 1.380(5)
C26 C27 1.373(4)
C27 C28 1.394(3)
O3 C31 1.226(3)
O4 C59 1.407(3)
N2 C31 1.349(2)
N2 C34 1.408(2)
N2 C60 1.459(2)
C31 C32 1.538(2)
C32 C33 1.510(2)
C32 C39 1.554(3)
C32 C46 1.578(2)
C33 C38 1.385(3)
C33 C34 1.393(2)
C34 C35 1.381(3)
C35 C36 1.394(3)
C36 C37 1.385(3)
C37 C38 1.397(3)
C39 C40 1.510(2)
C40 C41 1.380(3)
C40 C45 1.387(3)
C41 C42 1.400(3)
C42 C43 1.408(3)
C42 C53 1.495(3)
C43 C44 1.399(3)
C43 C59 1.526(2)
C44 C45 1.382(3)
C45 C46 1.522(2)
C46 C47 1.509(3)
C47 C52 1.393(3)
C47 C48 1.393(3)
C48 C49 1.390(3)
C49 C50 1.386(5)
C50 C51 1.368(6)
C51 C52 1.388(4)
C53 C58 1.390(3)
C53 C54 1.392(3)
C54 C55 1.387(3)
C55 C56 1.377(5)
C56 C57 1.379(4)
C57 C58 1.388(3)
C61 Cl1 1.690(15)
C61 Cl2 1.695(15)

loop_
_geom_hbond_atom_site_label_D
_geom_hbond_atom_site_label_H
_geom_hbond_atom_site_label_A
_geom_hbond_distance_DH
_geom_hbond_distance_HA
_geom_hbond_distance_DA
_geom_hbond_angle_DHA
_geom_hbond_site_symmetry_A
O2 H2 O3 0.84 1.93 2.764(2) 169.3 1_554
C30 H30B O2 0.98 2.52 3.191(2) 126.0 5_665
O4 H4 O1 0.84 1.92 2.754(2) 175.1 1_556
C60 H60B O4 0.98 2.55 3.283(2) 131.5 6_544
C60 H60C O2 0.98 2.54 3.486(2) 163.5 4_655
